data_7006759
loop_
_publ_author_name
'Aaker\"oy, Christer B'
'Schultheiss, Nate'
'Desper, John'

_publ_section_title
;
 Directed supramolecular assembly of Cu(II)-based "paddlewheels" into
 infinite 1-D chains using structurally bifunctional ligands.
;
_journal_issue 13
_journal_name_full 'Dalton transactions (Cambridge, England : 2003)'
_journal_page_first 1627
_journal_page_last 1635
_journal_paper_doi 10.1039/b513765a
_journal_year 2006
_chemical_formula_moiety
;
(C10 H10 N4)2 Cu2 (C2 H3 O2)4
;
_chemical_formula_sum 'C28 H32 Cu2 N8 O8'
_chemical_formula_weight 735.70
_chemical_name_common
;bis(2-amino-4-(3-pyridyl)-6-methylpyrimidine) mu-
(OAc)4dicopper(ii)
;
_chemical_name_systematic
;
bis(2-amino-4-(3-pyridyl)-6-methylpyrimidine) mu-(OAc)4dicopper(II)
;
_space_group_IT_number 14
_symmetry_cell_setting monoclinic
_symmetry_space_group_name_Hall '-P 2ybc'
_symmetry_space_group_name_H-M 'P 1 21/c 1'
_atom_sites_solution_hydrogens geom
_atom_sites_solution_primary direct
_atom_sites_solution_secondary difmap
_audit_creation_method SHELXL-97
_cell_angle_alpha 90.00
_cell_angle_beta 99.3600(10)
_cell_angle_gamma 90.00
_cell_formula_units_Z 2
_cell_length_a 8.0282(5)
_cell_length_b 10.6399(7)
_cell_length_c 18.9041(13)
_cell_measurement_reflns_used 9401
_cell_measurement_temperature 100(2)
_cell_measurement_theta_max 30.0
_cell_measurement_theta_min 2.20
_cell_volume 1593.27(18)
_computing_cell_refinement 'Bruker XSCANS'
_computing_data_collection 'Bruker XSCANS'
_computing_data_reduction 'Bruker SHELXTL'
_computing_molecular_graphics 'Bruker SHELXTL'
_computing_publication_material 'Bruker SHELXTL'
_computing_structure_refinement 'SHELXL-97 (Sheldrick, 1997)'
_computing_structure_solution 'SHELXS-97 (Sheldrick, 1990)'
_diffrn_ambient_temperature 100(2)
_diffrn_measured_fraction_theta_full 0.998
_diffrn_measured_fraction_theta_max 0.998
_diffrn_measurement_device_type 'CCD area detector'
_diffrn_measurement_method 'phi and omega scans'
_diffrn_radiation_monochromator graphite
_diffrn_radiation_source 'fine-focus sealed tube'
_diffrn_radiation_type MoK\a
_diffrn_radiation_wavelength 0.71073
_diffrn_reflns_av_R_equivalents 0.0237
_diffrn_reflns_av_sigmaI/netI 0.0232
_diffrn_reflns_limit_h_max 11
_diffrn_reflns_limit_h_min -11
_diffrn_reflns_limit_k_max 14
_diffrn_reflns_limit_k_min -14
_diffrn_reflns_limit_l_max 26
_diffrn_reflns_limit_l_min -26
_diffrn_reflns_number 17891
_diffrn_reflns_theta_full 30.00
_diffrn_reflns_theta_max 30.00
_diffrn_reflns_theta_min 2.18
_exptl_absorpt_coefficient_mu 1.396
_exptl_absorpt_correction_T_max 1.000
_exptl_absorpt_correction_T_min 0.825
_exptl_absorpt_correction_type multi-scan
_exptl_absorpt_process_details SADABS
_exptl_crystal_colour green
_exptl_crystal_density_diffrn 1.534
_exptl_crystal_density_method 'not measured'
_exptl_crystal_description prism
_exptl_crystal_F_000 756
_exptl_crystal_size_max 0.38
_exptl_crystal_size_mid 0.28
_exptl_crystal_size_min 0.16
_refine_diff_density_max 0.553
_refine_diff_density_min -0.315
_refine_diff_density_rms 0.077
_refine_ls_extinction_method none
_refine_ls_goodness_of_fit_ref 1.052
_refine_ls_hydrogen_treatment mixed
_refine_ls_matrix_type full
_refine_ls_number_parameters 217
_refine_ls_number_reflns 4630
_refine_ls_number_restraints 0
_refine_ls_restrained_S_all 1.052
_refine_ls_R_factor_all 0.0301
_refine_ls_R_factor_gt 0.0276
_refine_ls_shift/su_max 0.001
_refine_ls_shift/su_mean 0.000
_refine_ls_structure_factor_coef Fsqd
_refine_ls_weighting_details 'calc w=1/[\s^2^(Fo^2^)+(0.0400P)^2^+1.0000P] where P=(Fo^2^+2Fc^2^)/3'
_refine_ls_weighting_scheme calc
_refine_ls_wR_factor_gt 0.0751
_refine_ls_wR_factor_ref 0.0767
_reflns_number_gt 4270
_reflns_number_total 4630
_reflns_threshold_expression >2sigma(I)
_cod_data_source_file b513765a.txt
_cod_data_source_block 7
_cod_depositor_comments
;
The following automatic conversions were performed:
'_symmetry_cell_setting' value 'Monoclinic' changed to 'monoclinic'
according to '/home/saulius/struct/CIF-dictionaries/cif_core.dic'
dictionary named 'cif_core.dic' version 2.4.1 from 2010-06-29.

Automatic conversion script
Id: cif_fix_enum 1527 2010-12-29 10:47:43Z saulius 
;
_cod_original_sg_symbol_H-M P2(1)/c
_cod_database_code 7006759

loop_
_symmetry_equiv_pos_as_xyz
'x, y, z'
'-x, y+1/2, -z+1/2'
'-x, -y, -z'
'x, -y-1/2, z-1/2'

loop_
_atom_site_label
_atom_site_type_symbol
_atom_site_fract_x
_atom_site_fract_y
_atom_site_fract_z
_atom_site_U_iso_or_equiv
_atom_site_adp_type
_atom_site_occupancy
_atom_site_symmetry_multiplicity
_atom_site_calc_flag
_atom_site_refinement_flags
_atom_site_disorder_assembly
_atom_site_disorder_group
Cu1 Cu 0.462311(19) 0.439494(15) 0.055368(8) 0.01102(6) Uani 1 1 d . . .
N11 N 0.09429(15) 0.53063(11) 0.41833(6) 0.0155(2) Uani 1 1 d . . .
C12 C 0.14818(17) 0.40981(13) 0.42452(7) 0.0153(2) Uani 1 1 d . . .
N12 N 0.13080(18) 0.34958(13) 0.48548(7) 0.0208(3) Uani 1 1 d . . .
H12A H 0.074(3) 0.387(2) 0.5130(11) 0.025 Uiso 1 1 d . . .
H12B H 0.171(3) 0.274(2) 0.4920(11) 0.025 Uiso 1 1 d . . .
N13 N 0.21770(15) 0.34481(11) 0.37516(6) 0.0148(2) Uani 1 1 d . . .
C14 C 0.23682(16) 0.40786(13) 0.31574(7) 0.0132(2) Uani 1 1 d . . .
C15 C 0.19181(18) 0.53398(13) 0.30590(7) 0.0154(2) Uani 1 1 d . . .
H15 H 0.2098 0.5785 0.2642 0.019 Uiso 1 1 calc R . .
C16 C 0.11936(17) 0.59216(13) 0.35964(7) 0.0145(2) Uani 1 1 d . . .
C17 C 0.07116(19) 0.72802(13) 0.35467(8) 0.0199(3) Uani 1 1 d . . .
H17A H -0.0361 0.7396 0.3722 0.030 Uiso 1 1 calc R . .
H17B H 0.0588 0.7555 0.3046 0.030 Uiso 1 1 calc R . .
H17C H 0.1592 0.7780 0.3839 0.030 Uiso 1 1 calc R . .
N21 N 0.40246(14) 0.33167(11) 0.14568(6) 0.0137(2) Uani 1 1 d . . .
C22 C 0.34705(17) 0.39363(13) 0.19912(7) 0.0138(2) Uani 1 1 d . . .
H22 H 0.3352 0.4823 0.1954 0.017 Uiso 1 1 calc R . .
C23 C 0.30597(16) 0.33480(13) 0.25988(7) 0.0132(2) Uani 1 1 d . . .
C24 C 0.32661(18) 0.20462(13) 0.26517(7) 0.0162(2) Uani 1 1 d . . .
H24 H 0.3030 0.1609 0.3062 0.019 Uiso 1 1 calc R . .
C25 C 0.38205(18) 0.14001(13) 0.20962(7) 0.0176(3) Uani 1 1 d . . .
H25 H 0.3950 0.0513 0.2119 0.021 Uiso 1 1 calc R . .
C26 C 0.41840(18) 0.20641(13) 0.15067(7) 0.0162(2) Uani 1 1 d . . .
H26 H 0.4557 0.1616 0.1127 0.019 Uiso 1 1 calc R . .
C31 C 0.59961(16) 0.29669(13) -0.05024(7) 0.0139(2) Uani 1 1 d . . .
O31 O 0.54690(13) 0.29206(10) 0.00921(5) 0.0174(2) Uani 1 1 d . . .
O32 O 0.60947(12) 0.39504(9) -0.08686(5) 0.01516(19) Uani 1 1 d . . .
C32 C 0.65970(19) 0.17496(14) -0.07849(8) 0.0197(3) Uani 1 1 d . . .
H32 H 0.6737 0.1860 -0.1287 0.030 Uiso 1 1 calc R . .
H32B H 0.5763 0.1088 -0.0753 0.030 Uiso 1 1 calc R . .
H32C H 0.7680 0.1511 -0.0499 0.030 Uiso 1 1 calc R . .
C41 C 0.79690(17) 0.53896(12) 0.06778(7) 0.0131(2) Uani 1 1 d . . .
O41 O 0.69467(12) 0.48116(10) 0.10012(5) 0.01548(19) Uani 1 1 d . . .
O42 O 0.76215(12) 0.58161(9) 0.00431(5) 0.01482(19) Uani 1 1 d . . .
C42 C 0.97405(18) 0.55786(14) 0.10690(8) 0.0186(3) Uani 1 1 d . . .
H42 H 0.9854 0.5189 0.1544 0.028 Uiso 1 1 calc R . .
H42B H 0.9978 0.6480 0.1122 0.028 Uiso 1 1 calc R . .
H42C H 1.0542 0.5189 0.0796 0.028 Uiso 1 1 calc R . .

loop_
_atom_site_aniso_label
_atom_site_aniso_U_11
_atom_site_aniso_U_22
_atom_site_aniso_U_33
_atom_site_aniso_U_23
_atom_site_aniso_U_13
_atom_site_aniso_U_12
Cu1 0.01235(9) 0.01183(9) 0.00924(8) -0.00010(5) 0.00289(6) -0.00039(5)
N11 0.0179(5) 0.0144(5) 0.0148(5) -0.0007(4) 0.0041(4) 0.0017(4)
C12 0.0175(6) 0.0155(6) 0.0133(6) -0.0002(5) 0.0042(5) 0.0021(5)
N12 0.0327(7) 0.0173(6) 0.0152(6) 0.0034(5) 0.0119(5) 0.0090(5)
N13 0.0187(5) 0.0149(5) 0.0117(5) 0.0009(4) 0.0051(4) 0.0020(4)
C14 0.0137(5) 0.0152(6) 0.0108(5) -0.0004(5) 0.0025(4) -0.0003(5)
C15 0.0183(6) 0.0148(6) 0.0136(6) 0.0018(5) 0.0036(5) 0.0004(5)
C16 0.0147(6) 0.0137(6) 0.0144(6) -0.0006(5) 0.0006(5) 0.0002(5)
C17 0.0231(7) 0.0131(6) 0.0233(7) 0.0006(5) 0.0038(6) 0.0022(5)
N21 0.0148(5) 0.0153(5) 0.0113(5) 0.0002(4) 0.0030(4) 0.0005(4)
C22 0.0155(6) 0.0140(6) 0.0120(6) 0.0002(5) 0.0026(4) -0.0002(5)
C23 0.0145(6) 0.0149(6) 0.0102(5) 0.0000(4) 0.0028(4) 0.0005(4)
C24 0.0204(6) 0.0160(6) 0.0130(6) 0.0030(5) 0.0051(5) 0.0026(5)
C25 0.0241(7) 0.0143(6) 0.0154(6) 0.0025(5) 0.0060(5) 0.0045(5)
C26 0.0195(6) 0.0170(6) 0.0129(6) 0.0012(5) 0.0048(5) 0.0022(5)
C31 0.0127(5) 0.0152(6) 0.0132(5) -0.0028(5) 0.0005(4) 0.0003(4)
O31 0.0225(5) 0.0153(4) 0.0151(4) -0.0003(4) 0.0058(4) 0.0025(4)
O32 0.0174(4) 0.0149(4) 0.0139(4) -0.0016(4) 0.0047(4) 0.0007(4)
C32 0.0222(7) 0.0169(6) 0.0201(6) -0.0045(5) 0.0040(5) 0.0041(5)
C41 0.0133(5) 0.0116(5) 0.0143(6) -0.0028(4) 0.0021(5) 0.0011(4)
O41 0.0141(4) 0.0179(5) 0.0143(4) 0.0012(4) 0.0019(3) -0.0006(4)
O42 0.0142(4) 0.0173(5) 0.0130(4) -0.0011(4) 0.0024(3) -0.0024(3)
C42 0.0133(6) 0.0216(7) 0.0201(7) -0.0018(5) 0.0000(5) -0.0011(5)

loop_
_atom_type_symbol
_atom_type_description
_atom_type_scat_dispersion_real
_atom_type_scat_dispersion_imag
_atom_type_scat_source
C C 0.0033 0.0016 'International Tables Vol C Tables 4.2.6.8 and 6.1.1.4'
H H 0.0000 0.0000 'International Tables Vol C Tables 4.2.6.8 and 6.1.1.4'
N N 0.0061 0.0033 'International Tables Vol C Tables 4.2.6.8 and 6.1.1.4'
O O 0.0106 0.0060 'International Tables Vol C Tables 4.2.6.8 and 6.1.1.4'
Cu Cu 0.3201 1.2651 'International Tables Vol C Tables 4.2.6.8 and 6.1.1.4'

loop_
_geom_angle_atom_site_label_1
_geom_angle_atom_site_label_2
_geom_angle_atom_site_label_3
_geom_angle
_geom_angle_site_symmetry_1
_geom_angle_site_symmetry_3
_geom_angle_publ_flag
O31 Cu1 O41 89.94(4) . . ?
O31 Cu1 O32 169.36(4) . 3_665 ?
O41 Cu1 O32 88.41(4) . 3_665 ?
O31 Cu1 O42 90.27(4) . 3_665 ?
O41 Cu1 O42 169.22(4) . 3_665 ?
O32 Cu1 O42 89.40(4) 3_665 3_665 ?
O31 Cu1 N21 93.66(4) . . ?
O41 Cu1 N21 95.53(4) . . ?
O32 Cu1 N21 96.96(4) 3_665 . ?
O42 Cu1 N21 95.21(4) 3_665 . ?
O31 Cu1 Cu1 84.03(3) . 3_665 ?
O41 Cu1 Cu1 84.64(3) . 3_665 ?
O32 Cu1 Cu1 85.36(3) 3_665 3_665 ?
O42 Cu1 Cu1 84.67(3) 3_665 3_665 ?
N21 Cu1 Cu1 177.68(3) . 3_665 ?
C16 N11 C12 116.68(12) . . ?
N12 C12 N13 117.34(13) . . ?
N12 C12 N11 116.72(12) . . ?
N13 C12 N11 125.94(12) . . ?
C12 N12 H12A 116.4(14) . . ?
C12 N12 H12B 118.3(14) . . ?
H12A N12 H12B 125(2) . . ?
C14 N13 C12 116.05(12) . . ?
N13 C14 C15 122.12(12) . . ?
N13 C14 C23 116.12(12) . . ?
C15 C14 C23 121.75(12) . . ?
C14 C15 C16 117.37(12) . . ?
C14 C15 H15 121.3 . . ?
C16 C15 H15 121.3 . . ?
N11 C16 C15 121.74(13) . . ?
N11 C16 C17 117.07(12) . . ?
C15 C16 C17 121.16(13) . . ?
C16 C17 H17A 109.5 . . ?
C16 C17 H17B 109.5 . . ?
H17A C17 H17B 109.5 . . ?
C16 C17 H17C 109.5 . . ?
H17A C17 H17C 109.5 . . ?
H17B C17 H17C 109.5 . . ?
C26 N21 C22 118.36(12) . . ?
C26 N21 Cu1 123.29(9) . . ?
C22 N21 Cu1 118.35(9) . . ?
N21 C22 C23 123.50(13) . . ?
N21 C22 H22 118.3 . . ?
C23 C22 H22 118.3 . . ?
C22 C23 C24 117.59(12) . . ?
C22 C23 C14 121.01(12) . . ?
C24 C23 C14 121.37(12) . . ?
C25 C24 C23 119.08(12) . . ?
C25 C24 H24 120.5 . . ?
C23 C24 H24 120.5 . . ?
C24 C25 C26 119.34(13) . . ?
C24 C25 H25 120.3 . . ?
C26 C25 H25 120.3 . . ?
N21 C26 C25 122.11(12) . . ?
N21 C26 H26 118.9 . . ?
C25 C26 H26 118.9 . . ?
O32 C31 O31 125.36(13) . . ?
O32 C31 C32 117.67(12) . . ?
O31 C31 C32 116.95(12) . . ?
C31 O31 Cu1 123.52(9) . . ?
C31 O32 Cu1 121.72(8) . 3_665 ?
C31 C32 H32 109.5 . . ?
C31 C32 H32B 109.5 . . ?
H32 C32 H32B 109.5 . . ?
C31 C32 H32C 109.5 . . ?
H32 C32 H32C 109.5 . . ?
H32B C32 H32C 109.5 . . ?
O41 C41 O42 124.89(13) . . ?
O41 C41 C42 117.67(12) . . ?
O42 C41 C42 117.44(12) . . ?
C41 O41 Cu1 123.19(9) . . ?
C41 O42 Cu1 122.55(9) . 3_665 ?
C41 C42 H42 109.5 . . ?
C41 C42 H42B 109.5 . . ?
H42 C42 H42B 109.5 . . ?
C41 C42 H42C 109.5 . . ?
H42 C42 H42C 109.5 . . ?
H42B C42 H42C 109.5 . . ?

loop_
_geom_bond_atom_site_label_1
_geom_bond_atom_site_label_2
_geom_bond_distance
_geom_bond_site_symmetry_2
_geom_bond_publ_flag
Cu1 O31 1.9688(10) . ?
Cu1 O41 1.9694(10) . ?
Cu1 O32 1.9742(10) 3_665 ?
Cu1 O42 1.9771(10) 3_665 ?
Cu1 N21 2.1745(11) . ?
Cu1 Cu1 2.6112(3) 3_665 ?
N11 C16 1.3313(18) . ?
N11 C12 1.3553(18) . ?
C12 N12 1.3454(18) . ?
C12 N13 1.3528(17) . ?
N12 H12A 0.85(2) . ?
N12 H12B 0.87(2) . ?
N13 C14 1.3385(17) . ?
C14 C15 1.3942(19) . ?
C14 C23 1.4893(18) . ?
C15 C16 1.3949(18) . ?
C15 H15 0.9500 . ?
C16 C17 1.4955(19) . ?
C17 H17A 0.9800 . ?
C17 H17B 0.9800 . ?
C17 H17C 0.9800 . ?
N21 C26 1.3408(18) . ?
N21 C22 1.3414(16) . ?
C22 C23 1.3939(17) . ?
C22 H22 0.9500 . ?
C23 C24 1.3967(19) . ?
C24 C25 1.3876(18) . ?
C24 H24 0.9500 . ?
C25 C26 1.3900(18) . ?
C25 H25 0.9500 . ?
C26 H26 0.9500 . ?
C31 O32 1.2642(17) . ?
C31 O31 1.2646(16) . ?
C31 C32 1.5098(19) . ?
O32 Cu1 1.9742(10) 3_665 ?
C32 H32 0.9800 . ?
C32 H32B 0.9800 . ?
C32 H32C 0.9800 . ?
C41 O41 1.2605(16) . ?
C41 O42 1.2706(17) . ?
C41 C42 1.5060(19) . ?
O42 Cu1 1.9771(10) 3_665 ?
C42 H42 0.9800 . ?
C42 H42B 0.9800 . ?
C42 H42C 0.9800 . ?

loop_
_geom_hbond_atom_site_label_D
_geom_hbond_atom_site_label_H
_geom_hbond_atom_site_label_A
_geom_hbond_distance_DH
_geom_hbond_distance_HA
_geom_hbond_distance_DA
_geom_hbond_angle_DHA
_geom_hbond_site_symmetry_A
N12 H12A N11 0.85(2) 2.20(2) 3.0440(17) 174(2) 3_566
N12 H12B O42 0.87(2) 2.11(2) 2.9752(16) 171.3(19) 2_645

loop_
_geom_torsion_atom_site_label_1
_geom_torsion_atom_site_label_2
_geom_torsion_atom_site_label_3
_geom_torsion_atom_site_label_4
_geom_torsion
_geom_torsion_site_symmetry_1
_geom_torsion_site_symmetry_2
_geom_torsion_site_symmetry_3
_geom_torsion_site_symmetry_4
_geom_torsion_publ_flag
C16 N11 C12 N12 176.69(13) . . . . ?
C16 N11 C12 N13 -3.2(2) . . . . ?
N12 C12 N13 C14 -178.60(13) . . . . ?
N11 C12 N13 C14 1.3(2) . . . . ?
C12 N13 C14 C15 1.6(2) . . . . ?
C12 N13 C14 C23 -177.28(12) . . . . ?
N13 C14 C15 C16 -2.3(2) . . . . ?
C23 C14 C15 C16 176.47(12) . . . . ?
C12 N11 C16 C15 2.3(2) . . . . ?
C12 N11 C16 C17 -175.92(12) . . . . ?
C14 C15 C16 N11 0.3(2) . . . . ?
C14 C15 C16 C17 178.40(13) . . . . ?
O31 Cu1 N21 C26 -4.38(11) . . . . ?
O41 Cu1 N21 C26 -94.67(11) . . . . ?
O32 Cu1 N21 C26 176.26(11) 3_665 . . . ?
O42 Cu1 N21 C26 86.22(11) 3_665 . . . ?
Cu1 Cu1 N21 C26 -0.7(9) 3_665 . . . ?
O31 Cu1 N21 C22 175.51(10) . . . . ?
O41 Cu1 N21 C22 85.22(10) . . . . ?
O32 Cu1 N21 C22 -3.85(10) 3_665 . . . ?
O42 Cu1 N21 C22 -93.88(10) 3_665 . . . ?
Cu1 Cu1 N21 C22 179(100) 3_665 . . . ?
C26 N21 C22 C23 0.4(2) . . . . ?
Cu1 N21 C22 C23 -179.52(10) . . . . ?
N21 C22 C23 C24 1.0(2) . . . . ?
N21 C22 C23 C14 -176.88(12) . . . . ?
N13 C14 C23 C22 -173.49(12) . . . . ?
C15 C14 C23 C22 7.7(2) . . . . ?
N13 C14 C23 C24 8.73(19) . . . . ?
C15 C14 C23 C24 -170.12(13) . . . . ?
C22 C23 C24 C25 -1.7(2) . . . . ?
C14 C23 C24 C25 176.18(13) . . . . ?
C23 C24 C25 C26 1.1(2) . . . . ?
C22 N21 C26 C25 -1.0(2) . . . . ?
Cu1 N21 C26 C25 178.85(10) . . . . ?
C24 C25 C26 N21 0.3(2) . . . . ?
O32 C31 O31 Cu1 1.92(19) . . . . ?
C32 C31 O31 Cu1 -179.77(9) . . . . ?
O41 Cu1 O31 C31 -86.09(11) . . . . ?
O32 Cu1 O31 C31 -5.1(3) 3_665 . . . ?
O42 Cu1 O31 C31 83.14(11) 3_665 . . . ?
N21 Cu1 O31 C31 178.38(11) . . . . ?
Cu1 Cu1 O31 C31 -1.47(10) 3_665 . . . ?
O31 C31 O32 Cu1 -0.98(19) . . . 3_665 ?
C32 C31 O32 Cu1 -179.28(9) . . . 3_665 ?
O42 C41 O41 Cu1 2.96(19) . . . . ?
C42 C41 O41 Cu1 -176.38(9) . . . . ?
O31 Cu1 O41 C41 81.45(11) . . . . ?
O32 Cu1 O41 C41 -88.04(11) 3_665 . . . ?
O42 Cu1 O41 C41 -9.6(3) 3_665 . . . ?
N21 Cu1 O41 C41 175.12(11) . . . . ?
Cu1 Cu1 O41 C41 -2.55(10) 3_665 . . . ?
O41 C41 O42 Cu1 -1.11(19) . . . 3_665 ?
C42 C41 O42 Cu1 178.23(9) . . . 3_665 ?
